data_4061265
loop_
_publ_author_name
'Ionkin, Alex S.'
'Marshall, William J.'

_publ_section_title
;
 Rare Organometallic Complex of Divalent, Four-Coordinate Iridium:
 Synthesis, Structural Characterization, and First Insights into Reactivity
;
_journal_coden_ASTM ORGND7
_journal_issue 25
_journal_name_full Organometallics
_journal_page_first 6031
_journal_page_last 6041
_journal_paper_doi 10.1021/om049444k
_journal_volume 23
_journal_year 2004
_chemical_formula_sum 'C12 H20 F6 Ir0.5 O P'
_chemical_formula_weight 421.35
_space_group_IT_number 14
_symmetry_cell_setting monoclinic
_symmetry_space_group_name_Hall '-P 2yn'
_symmetry_space_group_name_H-M 'P 1 21/n 1'
_cell_angle_alpha 90.00
_cell_angle_beta 106.727(2)
_cell_angle_gamma 90.00
_cell_formula_units_Z 4
_cell_length_a 11.2296(17)
_cell_length_b 9.6565(14)
_cell_length_c 14.819(2)
_cell_measurement_temperature 293(2)
_cell_volume 1539.0(4)
_diffrn_ambient_temperature 293(2)
_exptl_crystal_density_diffrn 1.819
_cod_depositor_comments
;
The following automatic conversions were performed:
'_symmetry_cell_setting' value 'Monoclinic' changed to 'monoclinic'
according to '/home/saulius/struct/CIF-dictionaries/cif_core.dic'
dictionary named 'cif_core.dic' version 2.4.1 from 2010-06-29.

Automatic conversion script
Id: cif_fix_enum 1527 2010-12-29 10:47:43Z saulius 
;
_cod_original_sg_symbol_H-M 'P 21/n'
_cod_original_formula_sum 'C12 H20 F6 Ir0.50 O P'
_cod_database_code 4061265

loop_
_symmetry_equiv_pos_as_xyz
'x, y, z'
'x+1/2, -y+1/2, z+1/2'
'-x, -y, -z'
'-x-1/2, y-1/2, -z-1/2'

loop_
_atom_site_label
_atom_site_type_symbol
_atom_site_fract_x
_atom_site_fract_y
_atom_site_fract_z
_atom_site_U_iso_or_equiv
_atom_site_adp_type
_atom_site_occupancy
_atom_site_symmetry_multiplicity
_atom_site_calc_flag
_atom_site_refinement_flags
_atom_site_disorder_assembly
_atom_site_disorder_group
Ir1 Ir 0.5000 0.5000 0.5000 0.01499(4) Uani 1 2 d S . .
P1 P 0.30746(5) 0.40369(6) 0.48415(4) 0.01648(10) Uani 1 1 d . . .
F1 F 0.2657(2) 0.78256(18) 0.56264(14) 0.0696(6) Uani 1 1 d . . .
F2 F 0.39670(15) 0.82221(16) 0.69466(13) 0.0470(4) Uani 1 1 d . . .
F3 F 0.22366(18) 0.7243(2) 0.68916(17) 0.0702(6) Uani 1 1 d . . .
F4 F 0.51099(17) 0.61608(18) 0.79711(11) 0.0490(4) Uani 1 1 d . . .
F5 F 0.3417(2) 0.50735(19) 0.78739(13) 0.0609(6) Uani 1 1 d . . .
F6 F 0.48526(19) 0.41054(18) 0.74140(12) 0.0598(5) Uani 1 1 d . . .
O1 O 0.47040(15) 0.60691(18) 0.60461(11) 0.0278(4) Uani 1 1 d . . .
C1 C 0.2665(2) 0.4862(2) 0.58460(15) 0.0208(4) Uani 1 1 d . . .
H1A H 0.1899 0.5382 0.5609 0.025 Uiso 1 1 calc R . .
H1B H 0.2522 0.4148 0.6263 0.025 Uiso 1 1 calc R . .
C2 C 0.3712(2) 0.5854(2) 0.64134(15) 0.0204(4) Uani 1 1 d . . .
C3 C 0.1843(2) 0.4635(3) 0.37591(16) 0.0245(5) Uani 1 1 d . . .
C4 C 0.2094(3) 0.6168(3) 0.3625(2) 0.0491(8) Uani 1 1 d . . .
H4A H 0.1543 0.6488 0.3040 0.074 Uiso 1 1 calc R . .
H4B H 0.2940 0.6282 0.3616 0.074 Uiso 1 1 calc R . .
H4C H 0.1957 0.6695 0.4136 0.074 Uiso 1 1 calc R . .
C5 C 0.2004(3) 0.3865(3) 0.28963(18) 0.0454(7) Uani 1 1 d . . .
H5A H 0.1519 0.4313 0.2332 0.068 Uiso 1 1 calc R . .
H5B H 0.1730 0.2924 0.2904 0.068 Uiso 1 1 calc R . .
H5C H 0.2865 0.3874 0.2913 0.068 Uiso 1 1 calc R . .
C6 C 0.0507(2) 0.4458(4) 0.3793(2) 0.0548(9) Uani 1 1 d . . .
H6A H -0.0055 0.4794 0.3217 0.082 Uiso 1 1 calc R . .
H6B H 0.0389 0.4974 0.4315 0.082 Uiso 1 1 calc R . .
H6C H 0.0346 0.3496 0.3869 0.082 Uiso 1 1 calc R . .
C7 C 0.2993(2) 0.2114(2) 0.50336(16) 0.0231(5) Uani 1 1 d . . .
C8 C 0.3424(3) 0.1338(3) 0.4283(2) 0.0444(7) Uani 1 1 d . . .
H8A H 0.3567 0.0383 0.4460 0.067 Uiso 1 1 calc R . .
H8B H 0.4181 0.1744 0.4229 0.067 Uiso 1 1 calc R . .
H8C H 0.2795 0.1401 0.3688 0.067 Uiso 1 1 calc R . .
C9 C 0.1705(3) 0.1590(3) 0.5032(2) 0.0408(7) Uani 1 1 d . . .
H9A H 0.1767 0.0647 0.5245 0.061 Uiso 1 1 calc R . .
H9B H 0.1150 0.1641 0.4404 0.061 Uiso 1 1 calc R . .
H9C H 0.1389 0.2154 0.5444 0.061 Uiso 1 1 calc R . .
C10 C 0.3929(3) 0.1790(3) 0.59892(19) 0.0409(7) Uani 1 1 d . . .
H10A H 0.4010 0.0804 0.6071 0.061 Uiso 1 1 calc R . .
H10B H 0.3642 0.2181 0.6484 0.061 Uiso 1 1 calc R . .
H10C H 0.4723 0.2181 0.6010 0.061 Uiso 1 1 calc R . .
C11 C 0.3145(2) 0.7295(3) 0.6471(2) 0.0350(6) Uani 1 1 d . . .
C12 C 0.4270(3) 0.5303(3) 0.74229(18) 0.0343(6) Uani 1 1 d . . .

loop_
_atom_site_aniso_label
_atom_site_aniso_U_11
_atom_site_aniso_U_22
_atom_site_aniso_U_33
_atom_site_aniso_U_23
_atom_site_aniso_U_13
_atom_site_aniso_U_12
Ir1 0.01340(6) 0.01662(6) 0.01565(6) 0.00042(5) 0.00528(4) -0.00033(5)
P1 0.0153(2) 0.0177(2) 0.0169(2) 0.0002(2) 0.0054(2) -0.0011(2)
F1 0.0917(15) 0.0276(9) 0.0661(13) -0.0007(9) -0.0145(11) 0.0139(10)
F2 0.0439(9) 0.0277(8) 0.0671(12) -0.0210(8) 0.0126(8) -0.0076(7)
F3 0.0503(11) 0.0507(11) 0.1293(19) -0.0352(12) 0.0572(12) -0.0032(9)
F4 0.0644(11) 0.0471(10) 0.0271(8) -0.0073(7) -0.0004(8) -0.0246(9)
F5 0.0865(15) 0.0723(13) 0.0339(9) -0.0069(8) 0.0333(10) -0.0387(11)
F6 0.0805(14) 0.0370(10) 0.0408(10) -0.0015(8) -0.0161(9) 0.0115(9)
O1 0.0236(8) 0.0357(9) 0.0299(9) -0.0143(7) 0.0167(7) -0.0118(7)
C1 0.0183(10) 0.0246(11) 0.0224(10) -0.0035(9) 0.0107(8) -0.0030(9)
C2 0.0202(11) 0.0215(11) 0.0225(11) -0.0045(8) 0.0108(9) -0.0029(9)
C3 0.0170(11) 0.0322(13) 0.0230(11) 0.0056(9) 0.0038(9) -0.0003(9)
C4 0.0509(18) 0.0357(16) 0.0447(17) 0.0160(13) -0.0115(14) 0.0033(14)
C5 0.0428(16) 0.068(2) 0.0200(13) 0.0012(13) -0.0002(11) 0.0074(15)
C6 0.0183(13) 0.102(3) 0.0416(17) 0.0267(17) 0.0051(12) 0.0000(15)
C7 0.0269(12) 0.0192(11) 0.0241(11) 0.0010(9) 0.0089(9) -0.0021(9)
C8 0.076(2) 0.0224(13) 0.0456(17) -0.0041(11) 0.0344(16) 0.0009(13)
C9 0.0403(16) 0.0291(14) 0.0568(18) 0.0014(12) 0.0197(14) -0.0114(12)
C10 0.0513(17) 0.0258(13) 0.0366(15) 0.0100(11) -0.0016(13) -0.0004(12)
C11 0.0301(14) 0.0264(13) 0.0491(16) -0.0085(11) 0.0123(12) -0.0004(11)
C12 0.0468(16) 0.0332(15) 0.0228(12) -0.0053(10) 0.0099(11) -0.0112(11)

loop_
_geom_bond_atom_site_label_1
_geom_bond_atom_site_label_2
_geom_bond_distance
_geom_bond_site_symmetry_2
_geom_bond_publ_flag
Ir1 O1 1.9688(15) 3_666 ?
Ir1 O1 1.9689(15) . ?
Ir1 P1 2.3027(6) . ?
Ir1 P1 2.3028(6) 3_666 ?
P1 C1 1.860(2) . ?
P1 C3 1.882(2) . ?
P1 C7 1.885(2) . ?
F1 C11 1.317(3) . ?
F2 C11 1.333(3) . ?
F3 C11 1.340(3) . ?
F4 C12 1.340(3) . ?
F5 C12 1.335(3) . ?
F6 C12 1.330(3) . ?
O1 C2 1.389(2) . ?
C1 C2 1.561(3) . ?
C2 C12 1.541(3) . ?
C2 C11 1.544(3) . ?
C3 C6 1.525(3) . ?
C3 C4 1.530(4) . ?
C3 C5 1.535(4) . ?
C7 C8 1.531(3) . ?
C7 C9 1.532(3) . ?
C7 C10 1.534(3) . ?
